data_7215488
loop_
_publ_author_name
'Dai, Lu-Lu'
'Zhu, Yan-Yu'
'Jiao, Cheng-Qi'
'Sun, Zhen-Gang'
'Shi, Shao-Ping'
'Zhou, Wei'
'Li, Wen-Zhu'
'Sun, Tong'
'Luo, Hui'
'Ma, Ming-Xue'

_publ_section_title
;
 Syntheses, structures, luminescence and molecular recognition properties
 of four new cadmium carboxyphosphonates with 2D layered and 3D
 supramolecular structures
;
_journal_issue 23
_journal_name_full CrystEngComm
_journal_page_first 5050
_journal_paper_doi 10.1039/c4ce00040d
_journal_volume 16
_journal_year 2014
_chemical_formula_sum 'C28 H22 Cd3 O20 P4'
_chemical_formula_weight 1139.54
_chemical_name_systematic
; 
 ? 
;
_space_group_IT_number 2
_symmetry_cell_setting triclinic
_symmetry_space_group_name_Hall '-P 1'
_symmetry_space_group_name_H-M 'P -1'
_atom_sites_solution_hydrogens geom
_atom_sites_solution_primary direct
_atom_sites_solution_secondary difmap
_audit_creation_method SHELXL-97
_cell_angle_alpha 96.620(3)
_cell_angle_beta 95.808(4)
_cell_angle_gamma 98.313(3)
_cell_formula_units_Z 1
_cell_length_a 5.6590(13)
_cell_length_b 7.9562(18)
_cell_length_c 19.147(4)
_cell_measurement_reflns_used 3864
_cell_measurement_temperature 296(2)
_cell_measurement_theta_max 28.43
_cell_measurement_theta_min 2.95
_cell_volume 841.2(3)
_computing_cell_refinement 'Bruker SMART'
_computing_data_collection 'Bruker SMART'
_computing_data_reduction 'Bruker SHELXTL'
_computing_molecular_graphics 'Bruker SHELXTL'
_computing_publication_material 'Bruker SHELXTL'
_computing_structure_refinement 'SHELXL-97 (Sheldrick, 1997)'
_computing_structure_solution 'SHELXS-97 (Sheldrick, 1990)'
_diffrn_ambient_temperature 296(2)
_diffrn_measured_fraction_theta_full 0.981
_diffrn_measured_fraction_theta_max 0.981
_diffrn_measurement_device_type 'Smart Apex II CCD'
_diffrn_measurement_method 'omega scans'
_diffrn_radiation_monochromator graphite
_diffrn_radiation_source 'fine-focus sealed tube'
_diffrn_radiation_type MoK\a
_diffrn_radiation_wavelength 0.71073
_diffrn_reflns_av_R_equivalents 0.0298
_diffrn_reflns_av_unetI/netI 0.0507
_diffrn_reflns_limit_h_max 5
_diffrn_reflns_limit_h_min -6
_diffrn_reflns_limit_k_max 7
_diffrn_reflns_limit_k_min -9
_diffrn_reflns_limit_l_max 22
_diffrn_reflns_limit_l_min -15
_diffrn_reflns_number 4030
_diffrn_reflns_theta_full 25.00
_diffrn_reflns_theta_max 25.00
_diffrn_reflns_theta_min 1.08
_diffrn_standards_decay_% 0
_diffrn_standards_interval_count 0
_diffrn_standards_interval_time 0
_diffrn_standards_number 0
_exptl_absorpt_coefficient_mu 2.159
_exptl_absorpt_correction_T_max 0.9480
_exptl_absorpt_correction_T_min 0.9224
_exptl_absorpt_correction_type empirical
_exptl_absorpt_process_details sadabs
_exptl_crystal_colour colourless
_exptl_crystal_density_diffrn 2.249
_exptl_crystal_density_method 'not measured'
_exptl_crystal_description block
_exptl_crystal_F_000 554
_exptl_crystal_size_max 0.04
_exptl_crystal_size_mid 0.03
_exptl_crystal_size_min 0.03
_refine_diff_density_max 2.349
_refine_diff_density_min -2.726
_refine_diff_density_rms 0.424
_refine_ls_extinction_method none
_refine_ls_goodness_of_fit_ref 1.073
_refine_ls_hydrogen_treatment constr
_refine_ls_matrix_type full
_refine_ls_number_parameters 250
_refine_ls_number_reflns 2918
_refine_ls_number_restraints 0
_refine_ls_restrained_S_all 1.073
_refine_ls_R_factor_all 0.0563
_refine_ls_R_factor_gt 0.0525
_refine_ls_shift/su_max 0.027
_refine_ls_shift/su_mean 0.005
_refine_ls_structure_factor_coef Fsqd
_refine_ls_weighting_details 'calc w=1/[\s^2^(Fo^2^)+(0.1269P)^2^+0.2238P] where P=(Fo^2^+2Fc^2^)/3'
_refine_ls_weighting_scheme calc
_refine_ls_wR_factor_gt 0.1493
_refine_ls_wR_factor_ref 0.1553
_reflns_number_gt 2721
_reflns_number_total 2918
_reflns_threshold_expression >2sigma(I)
_cod_data_source_file c4ce00040d2.cif
_cod_data_source_block szg200
_cod_depositor_comments
;
The following automatic conversions were performed:

'_symmetry_cell_setting' value 'Triclinic' changed to 'triclinic'
according to
/usr/data/users/saulius/crontab/automatic-downloads/rss-feeds/RSC/lib/dictionaries/cif_core.dic
dictionary named 'cif_core.dic' version 2.4.2 from 2011-04-26.

Automatic conversion script
Id: cif_fix_values 2281 2013-09-26 08:29:07Z andrius 

 Adding full bibliography for 7215488--7215491.cif.
;
_cod_original_sg_symbol_H-M 'P-1   '
_cod_database_code 7215488

loop_
_symmetry_equiv_pos_as_xyz
'x, y, z'
'-x, -y, -z'

loop_
_atom_site_label
_atom_site_type_symbol
_atom_site_fract_x
_atom_site_fract_y
_atom_site_fract_z
_atom_site_U_iso_or_equiv
_atom_site_adp_type
_atom_site_occupancy
_atom_site_symmetry_multiplicity
_atom_site_calc_flag
_atom_site_refinement_flags
Cd1 Cd 0.5000 0.0000 0.5000 0.0176(2) Uani 1 2 d S
Cd2 Cd 0.08915(6) 0.29760(4) 0.483074(16) 0.0183(2) Uani 1 1 d .
P1 P 0.5697(2) 0.37816(16) 0.40548(6) 0.0162(3) Uani 1 1 d .
P2 P 0.0793(2) 0.08610(15) 0.60402(6) 0.0163(3) Uani 1 1 d .
O1 O 0.8237(6) 0.4591(4) 0.43754(17) 0.0198(7) Uani 1 1 d .
O2 O 0.4468(6) 0.2410(4) 0.44396(17) 0.0207(7) Uani 1 1 d .
O3 O 0.4042(6) 0.5222(5) 0.40868(19) 0.0261(8) Uani 1 1 d .
H3A H 0.4882 0.6167 0.4127 0.039 Uiso 1 1 calc R
O4 O 0.3298(11) -0.0013(9) 0.0680(3) 0.077(2) Uani 1 1 d .
O5 O 0.6881(11) 0.1491(9) 0.0626(3) 0.077(2) Uani 1 1 d .
H5A H 0.6625 0.0998 0.0201 0.116 Uiso 1 1 d R
O6 O 0.3156(6) 0.1697(4) 0.57831(18) 0.0194(7) Uani 1 1 d .
O7 O 0.0745(6) -0.1033(4) 0.60536(18) 0.0224(7) Uani 1 1 d .
O8 O -0.1306(6) 0.1328(4) 0.55593(17) 0.0207(7) Uani 1 1 d .
O9 O 0.1855(11) 0.3741(9) 0.9540(2) 0.0708(18) Uani 1 1 d .
H9B H 0.1606 0.4229 0.9939 0.106 Uiso 1 1 d R
O10 O -0.1490(10) 0.4721(9) 0.9183(3) 0.0670(16) Uani 1 1 d .
C1 C 0.5612(9) 0.3003(6) 0.3132(2) 0.0205(10) Uani 1 1 d .
C2 C 0.3451(9) 0.2014(7) 0.2789(3) 0.0292(12) Uani 1 1 d .
H2A H 0.2149 0.1769 0.3040 0.035 Uiso 1 1 calc R
C3 C 0.3279(11) 0.1407(8) 0.2072(3) 0.0355(14) Uani 1 1 d .
H3B H 0.1858 0.0758 0.1840 0.043 Uiso 1 1 calc R
C4 C 0.5249(11) 0.1778(8) 0.1705(3) 0.0327(13) Uani 1 1 d .
C5 C 0.5126(13) 0.1033(10) 0.0947(3) 0.0456(16) Uani 1 1 d .
C6 C 0.7380(10) 0.2778(8) 0.2052(3) 0.0346(13) Uani 1 1 d .
H6A H 0.8686 0.3035 0.1803 0.042 Uiso 1 1 calc R
C7 C 0.7532(9) 0.3377(7) 0.2760(3) 0.0271(11) Uani 1 1 d .
H7B H 0.8945 0.4042 0.2989 0.032 Uiso 1 1 calc R
C8 C 0.0654(8) 0.1793(6) 0.6937(2) 0.0190(10) Uani 1 1 d .
C9 C 0.2425(10) 0.1669(8) 0.7484(3) 0.0309(12) Uani 1 1 d .
H9A H 0.3715 0.1118 0.7382 0.037 Uiso 1 1 calc R
C10 C 0.2296(11) 0.2347(8) 0.8173(3) 0.0371(14) Uani 1 1 d .
H10A H 0.3492 0.2259 0.8531 0.045 Uiso 1 1 calc R
C11 C 0.0371(10) 0.3161(7) 0.8326(3) 0.0320(12) Uani 1 1 d .
C12 C -0.1399(10) 0.3295(8) 0.7797(3) 0.0319(12) Uani 1 1 d .
H12A H -0.2678 0.3854 0.7904 0.038 Uiso 1 1 calc R
C13 C -0.1285(10) 0.2608(7) 0.7111(3) 0.0274(11) Uani 1 1 d .
H13A H -0.2509 0.2683 0.6759 0.033 Uiso 1 1 calc R
C14 C 0.0221(12) 0.3942(9) 0.9067(3) 0.0417(15) Uani 1 1 d .

loop_
_atom_site_aniso_label
_atom_site_aniso_U_11
_atom_site_aniso_U_22
_atom_site_aniso_U_33
_atom_site_aniso_U_23
_atom_site_aniso_U_13
_atom_site_aniso_U_12
Cd1 0.0168(3) 0.0197(3) 0.0161(3) 0.0000(2) 0.0026(2) 0.0036(2)
Cd2 0.0193(3) 0.0196(3) 0.0151(3) -0.00106(18) 0.00153(17) 0.00329(18)
P1 0.0178(6) 0.0202(6) 0.0099(6) -0.0005(5) 0.0017(5) 0.0024(5)
P2 0.0188(6) 0.0196(6) 0.0098(6) -0.0006(5) 0.0029(4) 0.0019(5)
O1 0.0195(17) 0.0207(16) 0.0173(17) -0.0005(13) -0.0012(12) 0.0018(13)
O2 0.0197(17) 0.0249(17) 0.0175(18) 0.0035(14) 0.0039(13) 0.0019(14)
O3 0.0216(18) 0.0267(18) 0.029(2) 0.0023(15) -0.0007(14) 0.0054(15)
O4 0.077(4) 0.106(5) 0.027(3) -0.026(3) 0.013(3) -0.032(4)
O5 0.076(4) 0.116(5) 0.023(3) -0.023(3) 0.020(3) -0.025(4)
O6 0.0205(16) 0.0201(16) 0.0175(17) -0.0005(13) 0.0063(12) 0.0022(13)
O7 0.0312(19) 0.0205(17) 0.0139(17) -0.0025(13) 0.0011(13) 0.0043(14)
O8 0.0211(17) 0.0235(17) 0.0164(17) 0.0003(13) 0.0019(13) 0.0019(14)
O9 0.078(4) 0.117(5) 0.018(2) -0.018(3) -0.005(2) 0.046(3)
O10 0.072(4) 0.105(5) 0.025(3) -0.018(3) 0.007(2) 0.039(3)
C1 0.029(3) 0.022(2) 0.009(2) -0.0003(18) 0.0010(18) 0.005(2)
C2 0.023(3) 0.039(3) 0.023(3) -0.003(2) 0.005(2) 0.001(2)
C3 0.034(3) 0.045(3) 0.021(3) -0.008(3) -0.001(2) -0.005(3)
C4 0.041(3) 0.038(3) 0.016(3) -0.006(2) 0.002(2) 0.005(3)
C5 0.050(4) 0.062(4) 0.019(3) -0.007(3) 0.003(3) -0.001(3)
C6 0.037(3) 0.041(3) 0.024(3) 0.001(2) 0.012(2) -0.002(3)
C7 0.025(3) 0.036(3) 0.019(3) 0.000(2) 0.005(2) 0.001(2)
C8 0.018(2) 0.026(2) 0.011(2) 0.0001(18) 0.0037(17) -0.0002(19)
C9 0.028(3) 0.045(3) 0.020(3) -0.002(2) 0.006(2) 0.011(2)
C10 0.038(3) 0.053(4) 0.018(3) -0.003(2) -0.003(2) 0.013(3)
C11 0.038(3) 0.038(3) 0.017(3) -0.004(2) 0.006(2) 0.001(2)
C12 0.029(3) 0.042(3) 0.025(3) -0.004(2) 0.008(2) 0.012(2)
C13 0.029(3) 0.036(3) 0.018(3) 0.000(2) 0.002(2) 0.010(2)
C14 0.047(4) 0.057(4) 0.019(3) -0.008(3) 0.008(2) 0.010(3)

loop_
_atom_type_symbol
_atom_type_description
_atom_type_scat_dispersion_real
_atom_type_scat_dispersion_imag
_atom_type_scat_source
C C 0.0033 0.0016 'International Tables Vol C Tables 4.2.6.8 and 6.1.1.4'
H H 0.0000 0.0000 'International Tables Vol C Tables 4.2.6.8 and 6.1.1.4'
O O 0.0106 0.0060 'International Tables Vol C Tables 4.2.6.8 and 6.1.1.4'
P P 0.1023 0.0942 'International Tables Vol C Tables 4.2.6.8 and 6.1.1.4'
Cd Cd -0.8075 1.2024 'International Tables Vol C Tables 4.2.6.8 and 6.1.1.4'

loop_
_geom_angle_atom_site_label_1
_geom_angle_atom_site_label_2
_geom_angle_atom_site_label_3
_geom_angle
_geom_angle_site_symmetry_1
_geom_angle_site_symmetry_3
O8 Cd1 O8 180.00(16) 2_556 1_655
O8 Cd1 O6 89.48(11) 2_556 2_656
O8 Cd1 O6 90.52(11) 1_655 2_656
O8 Cd1 O6 90.52(11) 2_556 .
O8 Cd1 O6 89.48(11) 1_655 .
O6 Cd1 O6 180.00(13) 2_656 .
O8 Cd1 O2 88.59(11) 2_556 .
O8 Cd1 O2 91.41(12) 1_655 .
O6 Cd1 O2 104.98(12) 2_656 .
O6 Cd1 O2 75.02(12) . .
O8 Cd1 O2 91.41(12) 2_556 2_656
O8 Cd1 O2 88.59(11) 1_655 2_656
O6 Cd1 O2 75.02(12) 2_656 2_656
O6 Cd1 O2 104.98(12) . 2_656
O2 Cd1 O2 180.000(1) . 2_656
O7 Cd2 O1 163.51(13) 2_556 2_666
O7 Cd2 O1 84.55(12) 2_556 1_455
O1 Cd2 O1 78.99(12) 2_666 1_455
O7 Cd2 O2 83.90(12) 2_556 .
O1 Cd2 O2 107.37(12) 2_666 .
O1 Cd2 O2 128.77(12) 1_455 .
O7 Cd2 O8 86.95(12) 2_556 .
O1 Cd2 O8 95.89(12) 2_666 .
O1 Cd2 O8 104.27(12) 1_455 .
O2 Cd2 O8 124.66(12) . .
O7 Cd2 O6 111.70(12) 2_556 .
O1 Cd2 O6 83.68(11) 2_666 .
O1 Cd2 O6 156.26(11) 1_455 .
O2 Cd2 O6 72.02(11) . .
O8 Cd2 O6 61.36(11) . .
O2 P1 O1 115.73(19) . .
O2 P1 O3 104.6(2) . .
O1 P1 O3 108.3(2) . .
O2 P1 C1 110.5(2) . .
O1 P1 C1 111.1(2) . .
O3 P1 C1 105.9(2) . .
O7 P2 O8 114.6(2) . .
O7 P2 O6 111.2(2) . .
O8 P2 O6 106.64(19) . .
O7 P2 C8 106.8(2) . .
O8 P2 C8 108.3(2) . .
O6 P2 C8 109.1(2) . .
P1 O1 Cd2 123.94(19) . 2_666
P1 O1 Cd2 121.16(19) . 1_655
Cd2 O1 Cd2 101.01(12) 2_666 1_655
P1 O2 Cd2 114.55(18) . .
P1 O2 Cd1 144.3(2) . .
Cd2 O2 Cd1 100.02(12) . .
P1 O3 H3A 109.5 . .
C5 O5 H5A 109.5 . .
P2 O6 Cd1 117.78(18) . .
P2 O6 Cd2 92.46(15) . .
Cd1 O6 Cd2 94.80(12) . .
P2 O7 Cd2 123.4(2) . 2_556
P2 O8 Cd1 137.6(2) . 1_455
P2 O8 Cd2 99.53(16) . .
Cd1 O8 Cd2 112.60(13) 1_455 .
C14 O9 H9B 109.4 . .
C7 C1 C2 120.2(5) . .
C7 C1 P1 122.4(4) . .
C2 C1 P1 117.3(4) . .
C3 C2 C1 119.6(5) . .
C3 C2 H2A 120.2 . .
C1 C2 H2A 120.2 . .
C2 C3 C4 119.4(5) . .
C2 C3 H3B 120.3 . .
C4 C3 H3B 120.3 . .
C3 C4 C6 120.3(5) . .
C3 C4 C5 119.6(5) . .
C6 C4 C5 120.0(6) . .
O4 C5 O5 124.7(6) . .
O4 C5 C4 118.1(6) . .
O5 C5 C4 117.2(6) . .
C7 C6 C4 119.8(5) . .
C7 C6 H6A 120.1 . .
C4 C6 H6A 120.1 . .
C1 C7 C6 120.5(5) . .
C1 C7 H7B 119.7 . .
C6 C7 H7B 119.7 . .
C9 C8 C13 117.9(5) . .
C9 C8 P2 121.1(4) . .
C13 C8 P2 121.0(4) . .
C10 C9 C8 121.2(5) . .
C10 C9 H9A 119.4 . .
C8 C9 H9A 119.4 . .
C9 C10 C11 119.4(5) . .
C9 C10 H10A 120.3 . .
C11 C10 H10A 120.3 . .
C12 C11 C10 120.5(5) . .
C12 C11 C14 119.2(5) . .
C10 C11 C14 120.4(5) . .
C13 C12 C11 120.2(5) . .
C13 C12 H12A 119.9 . .
C11 C12 H12A 119.9 . .
C12 C13 C8 120.8(5) . .
C12 C13 H13A 119.6 . .
C8 C13 H13A 119.6 . .
O10 C14 O9 124.3(6) . .
O10 C14 C11 118.8(6) . .
O9 C14 C11 116.9(6) . .

loop_
_geom_bond_atom_site_label_1
_geom_bond_atom_site_label_2
_geom_bond_distance
_geom_bond_site_symmetry_2
Cd1 O8 2.298(3) 2_556
Cd1 O8 2.298(3) 1_655
Cd1 O6 2.328(3) 2_656
Cd1 O6 2.328(3) .
Cd1 O2 2.344(3) .
Cd1 O2 2.344(3) 2_656
Cd2 O7 2.186(3) 2_556
Cd2 O1 2.279(3) 2_666
Cd2 O1 2.284(3) 1_455
Cd2 O2 2.313(3) .
Cd2 O8 2.348(3) .
Cd2 O6 2.517(3) .
P1 O2 1.512(3) .
P1 O1 1.523(3) .
P1 O3 1.581(4) .
P1 C1 1.796(5) .
P2 O7 1.507(4) .
P2 O8 1.543(3) .
P2 O6 1.557(3) .
P2 C8 1.803(5) .
O1 Cd2 2.279(3) 2_666
O1 Cd2 2.284(3) 1_655
O3 H3A 0.8200 .
O4 C5 1.253(9) .
O5 C5 1.252(9) .
O5 H5A 0.8501 .
O7 Cd2 2.186(3) 2_556
O8 Cd1 2.298(3) 1_455
O9 C14 1.268(8) .
O9 H9B 0.8500 .
O10 C14 1.247(9) .
C1 C7 1.374(7) .
C1 C2 1.410(7) .
C2 C3 1.391(8) .
C2 H2A 0.9300 .
C3 C4 1.391(8) .
C3 H3B 0.9300 .
C4 C6 1.402(9) .
C4 C5 1.494(8) .
C6 C7 1.374(8) .
C6 H6A 0.9300 .
C7 H7B 0.9300 .
C8 C9 1.397(7) .
C8 C13 1.402(7) .
C9 C10 1.380(8) .
C9 H9A 0.9300 .
C10 C11 1.385(9) .
C10 H10A 0.9300 .
C11 C12 1.375(8) .
C11 C14 1.498(7) .
C12 C13 1.375(7) .
C12 H12A 0.9300 .
C13 H13A 0.9300 .
